data_4303516
loop_
_publ_author_name
'Andrew D. Schwarz'
'Amber L. Thompson'
'Philip Mountford'

_publ_contact_author
;
 Prof P. Mountford           
 Chemistry Research Laboratory
 Mansfield Road
 Oxford
 OX1 3TA
 UK
;
_publ_contact_author_email Philip.Mountford@chem.ox.ac.uk
_publ_contact_author_phone '+44 1865 285140'
_publ_section_title
;
Sulfonamide-Supported Group 4 Catalysts for the Ring-Opening Polymerization
of \e-Caprolactone and rac-Lactide
;
_journal_name_full 'Inorganic Chemistry'
_journal_page_first 10442
_journal_page_last 10454
_journal_paper_doi 10.1021/ic901524s
_journal_volume 48
_journal_year 2009
_chemical_formula_moiety 'C25 H41 N5 O5 S2 Ti1, 2 (C6 H6)'
_chemical_formula_sum 'C37 H53 N5 O5 S2 Ti'
_chemical_formula_weight 759.89
_chemical_name_systematic
;
Ti(L_OMe)(NMe2)2 . 2(C6H6)   
;
_space_group_IT_number 15
_symmetry_cell_setting monoclinic
_symmetry_space_group_name_Hall '-C 2yc'
_symmetry_space_group_name_H-M 'C 1 2/c 1'
_atom_sites_solution_hydrogens geom
_atom_sites_solution_primary direct
_atom_sites_solution_secondary difmap
_audit_creation_date 07-08-18
_audit_creation_method CRYSTALS_ver_12.84
_cell_angle_alpha 90
_cell_angle_beta 93.0481(12)
_cell_angle_gamma 90
_cell_formula_units_Z 4
_cell_length_a 13.9610(5)
_cell_length_b 12.7787(5)
_cell_length_c 21.6251(10)
_cell_measurement_reflns_used 3540
_cell_measurement_temperature 150
_cell_measurement_theta_max 27
_cell_measurement_theta_min 5
_cell_volume 3852.5(3)
_computing_cell_refinement 'DENZO/SCALEPACK (Otwinowski & Minor, 1997)'
_computing_data_collection 'COLLECT (Nonius, 1997-2001).'
_computing_data_reduction 'DENZO/SCALEPACK (Otwinowski & Minor, 1997)'
_computing_molecular_graphics 'CAMERON (Watkin et al., 1996)'
_computing_publication_material 'CRYSTALS (Betteridge et al., 2003)'
_computing_structure_refinement 'CRYSTALS (Betteridge et al., 2003)'
_computing_structure_solution 'SIR92 (Altomare et al., 1994)'
_diffrn_ambient_temperature 150
_diffrn_measured_fraction_theta_full 0.984
_diffrn_measured_fraction_theta_max 0.978
_diffrn_measurement_device_type 'Nonius KappaCCD'
_diffrn_measurement_method \w
_diffrn_radiation_monochromator graphite
_diffrn_radiation_type 'Mo K\a'
_diffrn_radiation_wavelength 0.71073
_diffrn_reflns_av_R_equivalents 0.049
_diffrn_reflns_limit_h_max 18
_diffrn_reflns_limit_h_min -17
_diffrn_reflns_limit_k_max 14
_diffrn_reflns_limit_k_min -16
_diffrn_reflns_limit_l_max 27
_diffrn_reflns_limit_l_min -27
_diffrn_reflns_number 7183
_diffrn_reflns_theta_full 25.239
_diffrn_reflns_theta_max 27.433
_diffrn_reflns_theta_min 5.107
_diffrn_standards_number 0
_exptl_absorpt_coefficient_mu 0.378
_exptl_absorpt_correction_T_max 0.96
_exptl_absorpt_correction_T_min 0.96
_exptl_absorpt_correction_type multi-scan
_exptl_absorpt_process_details 'DENZO/SCALEPACK (Otwinowski & Minor, 1997)'
_exptl_crystal_colour red
_exptl_crystal_density_diffrn 1.310
_exptl_crystal_description block
_exptl_crystal_F_000 1616
_exptl_crystal_size_max 0.10
_exptl_crystal_size_mid 0.10
_exptl_crystal_size_min 0.10
_refine_diff_density_max 0.46
_refine_diff_density_min -0.70
_refine_ls_extinction_method None
_refine_ls_goodness_of_fit_ref 1.1702
_refine_ls_hydrogen_treatment constr
_refine_ls_matrix_type full
_refine_ls_number_parameters 263
_refine_ls_number_reflns 2486
_refine_ls_number_restraints 48
_refine_ls_R_factor_all 0.1498
_refine_ls_R_factor_gt 0.0672
_refine_ls_shift/su_max 0.001
_refine_ls_structure_factor_coef F
_refine_ls_weighting_details
;
 Method, part 1, Chebychev polynomial, (Watkin, 1994, Prince, 1982) 
 [weight] = 1.0/[A~0~*T~0~(x)+A~1~*T~1~(x) ... +A~n-1~]*T~n-1~(x)] 
 where A~i~ are the Chebychev coefficients listed below and x= Fcalc/Fmax 
 Method = Robust Weighting (Prince, 1982) 
 W = [weight] * [1-(deltaF/6*sigmaF)^2^]^2^ 
 A~i~ are: 
 0.930 -0.470 0.528 -0.296 0.144E-01 
;
_refine_ls_weighting_scheme calc
_refine_ls_wR_factor_all 0.1056
_refine_ls_wR_factor_gt 0.0670
_refine_ls_wR_factor_ref 0.0670
_reflns_limit_h_max 18
_reflns_limit_h_min -18
_reflns_limit_k_max 16
_reflns_limit_k_min 0
_reflns_limit_l_max 27
_reflns_limit_l_min 0
_reflns_number_gt 2086
_reflns_number_total 4305
_reflns_threshold_expression I>3.0\s(I)
_oxford_diffrn_Wilson_B_factor 0.00
_oxford_diffrn_Wilson_scale 0.00
_cod_data_source_file ic901524s_si_001_4.cif
_cod_data_source_block COMPOUND_11
_cod_depositor_comments
;
The following automatic conversions were performed:
'_symmetry_cell_setting' value 'Monoclinic' changed to 'monoclinic'
according to '/home/saulius/struct/CIF-dictionaries/cif_core.dic'
dictionary named 'cif_core.dic' version 2.4.1 from 2010-06-29.

Automatic conversion script
Id: cif_fix_enum 1527 2010-12-29 10:47:43Z saulius 
;
_cod_original_sg_symbol_H-M 'C 1 2/c 1 '
_cod_original_formula_sum 'C37 H53 N5 O5 S2 Ti1'
_cod_database_code 4303516

loop_
_symmetry_equiv_pos_as_xyz
x,y,z
-x,-y,-z
x+1/2,y+1/2,z
-x+1/2,-y+1/2,-z
-x,y,-z+1/2
x,-y,z+1/2
-x+1/2,y+1/2,-z+1/2
x+1/2,-y+1/2,z+1/2

loop_
_atom_site_label
_atom_site_type_symbol
_atom_site_fract_x
_atom_site_fract_y
_atom_site_fract_z
_atom_site_U_iso_or_equiv
_atom_site_occupancy
_atom_site_adp_type
_atom_site_refinement_flags_posn
_atom_site_refinement_flags_adp
_atom_site_refinement_flags_occupancy
_atom_site_disorder_assembly
_atom_site_disorder_group
_atom_site_attached_hydrogens
Ti1 Ti 0.0000 0.25522(11) 0.7500 0.0496 1.0000 Uani DS T . . . .
O1 O 0.2041(2) 0.3996(3) 0.78398(16) 0.0327 1.0000 Uani . . . . . .
O2 O 0.3020(2) 0.2513(3) 0.82404(16) 0.0381 1.0000 Uani . . . . . .
O3 O 0.0134(10) 0.2492(13) 0.6460(4) 0.0320 0.5000 Uani D U . . . .
N1 N 0.1458(3) 0.2179(3) 0.76345(19) 0.0273 1.0000 Uani . . . . . .
N2 N 0.0027(8) 0.0848(6) 0.7355(4) 0.0451 0.5000 Uani D U . . . .
N3 N 0.0000 0.4037(4) 0.7500 0.0350 1.0000 Uani S T . . . .
N4 N -0.0162(11) 0.2382(16) 0.8399(4) 0.0232 0.5000 Uani D U . . . .
S1 S 0.23662(8) 0.29388(10) 0.77597(6) 0.0265 1.0000 Uani . . . . . .
C1 C -0.0204(4) 0.4706(4) 0.8025(3) 0.0470 1.0000 Uani . . . . . .
C2 C 0.0626(11) 0.2548(12) 0.8875(7) 0.0278 0.5000 Uani D U . . . .
C3 C -0.0921(7) 0.1918(9) 0.8800(5) 0.0311 0.5000 Uani D U . . . .
C4 C 0.1729(4) 0.1062(4) 0.7669(3) 0.0386 1.0000 Uani . . . . . .
C5 C 0.0871(4) 0.0401(5) 0.7591(4) 0.0592 1.0000 Uani D U . . . .
C6 C 0.0168(7) 0.0642(8) 0.6713(5) 0.0419 0.5000 Uani D U . . . .
C7 C 0.0615(8) 0.1570(9) 0.6381(6) 0.0387 0.5000 Uani . U . . . .
C8 C -0.0653(14) 0.2838(12) 0.6047(9) 0.0364 0.5000 Uani . U . . . .
C9 C 0.3014(3) 0.2954(4) 0.7076(2) 0.0244 1.0000 Uani . . . . . .
C10 C 0.2687(3) 0.3540(4) 0.6569(2) 0.0347 1.0000 Uani . . . . . .
C11 C 0.3250(4) 0.3645(5) 0.6069(2) 0.0398 1.0000 Uani . . . . . .
C12 C 0.4143(3) 0.3164(4) 0.6054(2) 0.0332 1.0000 Uani . . . . . .
C13 C 0.4443(3) 0.2546(4) 0.6556(2) 0.0363 1.0000 Uani . . . . . .
C14 C 0.3889(3) 0.2434(4) 0.7060(2) 0.0312 1.0000 Uani . . . . . .
C15 C 0.4774(5) 0.3334(6) 0.5520(3) 0.0547 1.0000 Uani . . . . . .
H11 H -0.0155 0.5457 0.7900 0.0569 1.0000 Uiso R . . . . .
H12 H 0.0269 0.4560 0.8378 0.0569 1.0000 Uiso R . . . . .
H13 H -0.0867 0.4560 0.8156 0.0569 1.0000 Uiso R . . . . .
H21 H 0.0372 0.2379 0.9287 0.0416 0.5000 Uiso R . . . . .
H22 H 0.0822 0.3301 0.8867 0.0416 0.5000 Uiso R . . . . .
H23 H 0.1195 0.2096 0.8805 0.0416 0.5000 Uiso R . . . . .
H31 H -0.0711 0.1932 0.9249 0.0462 0.5000 Uiso R . . . . .
H32 H -0.1503 0.2367 0.8729 0.0462 0.5000 Uiso R . . . . .
H33 H -0.1077 0.1183 0.8672 0.0462 0.5000 Uiso R . . . . .
H41 H 0.2050 0.0912 0.8084 0.0509 1.0000 Uiso R . . . . .
H42 H 0.2181 0.0906 0.7338 0.0509 1.0000 Uiso R . . . . .
H51 H 0.0850 -0.0061 0.7963 0.0666 1.0000 Uiso R . . . . .
H52 H 0.0962 -0.0037 0.7216 0.0666 1.0000 Uiso R . . . . .
H61 H 0.0593 0.0019 0.6669 0.0606 0.5000 Uiso R . . . . .
H62 H -0.0472 0.0501 0.6500 0.0606 0.5000 Uiso R . . . . .
H71 H 0.1304 0.1619 0.6531 0.0541 0.5000 Uiso R . . . . .
H72 H 0.0574 0.1436 0.5925 0.0541 0.5000 Uiso R . . . . .
H81 H -0.0881 0.3535 0.6190 0.0458 0.5000 Uiso R . . . . .
H82 H -0.1183 0.2314 0.6067 0.0458 0.5000 Uiso R . . . . .
H83 H -0.0454 0.2896 0.5611 0.0458 0.5000 Uiso R . . . . .
H101 H 0.2048 0.3892 0.6575 0.0416 1.0000 Uiso R . . . . .
H111 H 0.3003 0.4066 0.5704 0.0463 1.0000 Uiso R . . . . .
H131 H 0.5075 0.2179 0.6552 0.0455 1.0000 Uiso R . . . . .
H141 H 0.4115 0.1985 0.7417 0.0386 1.0000 Uiso R . . . . .
H151 H 0.5385 0.2935 0.5595 0.0610 1.0000 Uiso R . . . . .
H152 H 0.4921 0.4096 0.5480 0.0610 1.0000 Uiso R . . . . .
H153 H 0.4435 0.3080 0.5129 0.0610 1.0000 Uiso R . . . . .
C101 C 0.3010(5) 0.1007(6) 0.9617(3) 0.0558 1.0000 Uani . . . . . .
C102 C 0.3696(5) 0.0197(8) 0.9645(4) 0.0812 1.0000 Uani . . . . . .
C103 C 0.3706(6) -0.0488(6) 1.0158(5) 0.0764 1.0000 Uani . . . . . .
C104 C 0.3101(6) -0.0376(6) 1.0593(4) 0.0727 1.0000 Uani . . . . . .
C105 C 0.2453(5) 0.0395(6) 1.0565(3) 0.0580 1.0000 Uani . . . . . .
C106 C 0.2406(4) 0.1092(5) 1.0083(3) 0.0530 1.0000 Uani . . . . . .
H1011 H 0.2972 0.1508 0.9261 0.0726 1.0000 Uiso R . . . . .
H1021 H 0.4165 0.0110 0.9315 0.0808 1.0000 Uiso R . . . . .
H1031 H 0.4185 -0.1071 1.0186 0.0836 1.0000 Uiso R . . . . .
H1041 H 0.3122 -0.0877 1.0948 0.0788 1.0000 Uiso R . . . . .
H1051 H 0.1996 0.0474 1.0902 0.0717 1.0000 Uiso R . . . . .
H1061 H 0.1919 0.1666 1.0072 0.0675 1.0000 Uiso R . . . . .

loop_
_atom_site_aniso_label
_atom_site_aniso_U_11
_atom_site_aniso_U_22
_atom_site_aniso_U_33
_atom_site_aniso_U_23
_atom_site_aniso_U_13
_atom_site_aniso_U_12
Ti1 0.0171(6) 0.0180(7) 0.1127(14) 0.0000 -0.0054(7) 0.0000
O1 0.0300(18) 0.0302(18) 0.038(2) -0.0070(15) 0.0045(15) -0.0091(14)
O2 0.0287(17) 0.060(2) 0.025(2) 0.0090(16) -0.0049(14) -0.0042(17)
O3 0.028(4) 0.035(4) 0.032(4) 0.010(4) -0.008(4) 0.001(3)
N1 0.0187(17) 0.023(2) 0.040(2) 0.0021(17) -0.0007(17) 0.0010(15)
N2 0.024(3) 0.026(3) 0.084(5) -0.006(3) -0.004(4) -0.001(3)
N3 0.030(3) 0.021(3) 0.055(4) 0.0000 0.007(3) 0.0000
N4 0.023(4) 0.042(5) 0.004(4) -0.006(4) 0.002(3) -0.003(4)
S1 0.0205(5) 0.0322(6) 0.0267(6) 0.0010(6) -0.0004(4) -0.0041(5)
C1 0.048(3) 0.023(3) 0.070(4) -0.003(3) 0.013(3) 0.000(2)
C2 0.026(5) 0.045(6) 0.012(5) -0.017(5) 0.004(4) -0.004(5)
C3 0.032(4) 0.042(5) 0.020(4) 0.006(4) 0.004(3) 0.000(4)
C4 0.028(3) 0.027(3) 0.061(4) 0.007(2) -0.002(2) 0.004(2)
C5 0.030(3) 0.031(3) 0.116(5) 0.002(3) 0.001(3) 0.001(2)
C6 0.031(3) 0.030(4) 0.065(5) -0.010(4) 0.003(4) -0.002(3)
C7 0.033(4) 0.034(4) 0.050(5) 0.001(4) 0.002(4) -0.001(3)
C8 0.033(5) 0.037(5) 0.038(6) 0.017(5) -0.015(5) 0.007(5)
C9 0.020(2) 0.028(2) 0.025(2) 0.001(2) -0.0002(17) -0.0051(19)
C10 0.022(2) 0.045(3) 0.037(3) 0.005(2) -0.001(2) 0.005(2)
C11 0.038(3) 0.050(3) 0.032(3) 0.008(2) 0.004(2) 0.007(2)
C12 0.031(3) 0.040(3) 0.029(3) -0.003(2) 0.004(2) -0.004(2)
C13 0.027(2) 0.043(3) 0.040(3) -0.003(2) 0.006(2) 0.005(2)
C14 0.027(2) 0.034(3) 0.032(3) 0.003(2) -0.004(2) 0.007(2)
C15 0.054(4) 0.071(4) 0.041(4) -0.001(3) 0.015(3) -0.003(3)
C101 0.054(4) 0.071(5) 0.041(4) 0.001(3) -0.009(3) -0.030(3)
C102 0.044(4) 0.116(7) 0.086(6) -0.063(6) 0.024(4) -0.030(4)
C103 0.052(4) 0.056(5) 0.120(7) -0.009(5) -0.014(5) 0.013(3)
C104 0.059(4) 0.075(5) 0.081(6) 0.014(4) -0.025(4) -0.010(4)
C105 0.063(4) 0.066(4) 0.045(4) -0.010(3) 0.006(3) -0.017(4)
C106 0.043(3) 0.041(3) 0.075(5) 0.000(3) 0.003(3) -0.001(3)

loop_
_atom_type_symbol
_atom_type_scat_dispersion_real
_atom_type_scat_dispersion_imag
_atom_type_scat_Cromer_Mann_a1
_atom_type_scat_Cromer_Mann_b1
_atom_type_scat_Cromer_Mann_a2
_atom_type_scat_Cromer_Mann_b2
_atom_type_scat_Cromer_Mann_a3
_atom_type_scat_Cromer_Mann_b3
_atom_type_scat_Cromer_Mann_a4
_atom_type_scat_Cromer_Mann_b4
_atom_type_scat_Cromer_Mann_c
_atom_type_scat_source
C 0.0033 0.0016 2.3100 20.8439 1.0200 10.2075 1.5886 0.5687 0.8650 51.6512 0.2156 'International Tables Vol C 4.2.6.8 and 6.1.1.4'
H 0.0000 0.0000 0.4930 10.5109 0.3229 26.1257 0.1402 3.1424 0.0408 57.7998 0.0030 'International Tables Vol C 4.2.6.8 and 6.1.1.4'
N 0.0061 0.0033 12.2126 0.0057 3.1322 9.8933 2.0125 28.9975 1.1663 0.5826 -11.5290 'International Tables Vol C 4.2.6.8 and 6.1.1.4'
O 0.0106 0.0060 3.0485 13.2771 2.2868 5.7011 1.5463 0.3239 0.8670 32.9089 0.2508 'International Tables Vol C 4.2.6.8 and 6.1.1.4'
S 0.1246 0.1234 6.9053 1.4679 5.2034 22.2151 1.4379 0.2536 1.5863 56.1720 0.8669 'International Tables Vol C 4.2.6.8 and 6.1.1.4'
Ti 0.2776 0.4457 9.7595 7.8508 7.3558 0.5000 1.6991 35.6338 1.9021 116.1050 1.2807 'International Tables Vol C 4.2.6.8 and 6.1.1.4'

loop_
_geom_angle_atom_site_label_1
_geom_angle_site_symmetry_1
_geom_angle_atom_site_label_2
_geom_angle_site_symmetry_2
_geom_angle_atom_site_label_3
_geom_angle_site_symmetry_3
_geom_angle
_geom_angle_publ_flag
O3 5_556 Ti1 . N2 5_556 79.8(5) yes
O3 5_556 Ti1 . N1 5_556 89.9(3) yes
N2 5_556 Ti1 . N1 5_556 76.8(3) yes
O3 5_556 Ti1 . N4 5_556 171.5(3) yes
N2 5_556 Ti1 . N4 5_556 92.0(6) yes
N1 5_556 Ti1 . N4 5_556 90.0(5) yes
O3 5_556 Ti1 . O3 . 176.1(8) yes
N2 5_556 Ti1 . O3 . 96.3(5) yes
N1 5_556 Ti1 . O3 . 89.2(4) yes
N4 5_556 Ti1 . O3 . 4.7(8) yes
O3 5_556 Ti1 . N1 . 89.2(4) yes
N2 5_556 Ti1 . N1 . 77.2(3) yes
N1 5_556 Ti1 . N1 . 153.7(2) yes
N4 5_556 Ti1 . N1 . 87.2(4) yes
O3 . Ti1 . N1 . 89.9(3) yes
O3 5_556 Ti1 . N2 . 96.3(5) yes
N2 5_556 Ti1 . N2 . 16.6(5) yes
N1 5_556 Ti1 . N2 . 77.2(3) yes
N4 5_556 Ti1 . N2 . 75.4(6) yes
O3 . Ti1 . N2 . 79.8(5) yes
O3 5_556 Ti1 . N3 . 92.0(4) yes
N2 5_556 Ti1 . N3 . 171.7(2) yes
N1 5_556 Ti1 . N3 . 103.16(11) yes
N4 5_556 Ti1 . N3 . 96.3(6) yes
O3 . Ti1 . N3 . 92.0(4) yes
O3 5_556 Ti1 . N4 . 4.7(8) yes
N2 5_556 Ti1 . N4 . 75.4(6) yes
N1 5_556 Ti1 . N4 . 87.2(4) yes
N4 5_556 Ti1 . N4 . 167.4(12) yes
O3 . Ti1 . N4 . 171.5(3) yes
N1 . Ti1 . N2 . 76.8(3) yes
N1 . Ti1 . N3 . 103.16(11) yes
N2 . Ti1 . N3 . 171.7(2) yes
N1 . Ti1 . N4 . 90.0(5) yes
N2 . Ti1 . N4 . 92.0(6) yes
N3 . Ti1 . N4 . 96.3(6) yes
Ti1 . O3 . C7 . 102.7(8) yes
Ti1 . O3 . C8 . 120.1(10) yes
C7 . O3 . C8 . 123.1(12) yes
Ti1 . N1 . S1 . 129.6(2) yes
Ti1 . N1 . C4 . 118.1(3) yes
S1 . N1 . C4 . 112.2(3) yes
Ti1 . N2 . C5 5_556 111.9(5) yes
Ti1 . N2 . C5 . 112.1(6) yes
C5 5_556 N2 . C5 . 123.7(7) yes
Ti1 . N2 . C6 . 108.8(6) yes
C5 5_556 N2 . C6 . 100.2(8) yes
C5 . N2 . C6 . 97.0(8) yes
C1 5_556 N3 . Ti1 . 125.8(3) yes
C1 5_556 N3 . C1 . 108.4(6) yes
Ti1 . N3 . C1 . 125.8(3) yes
Ti1 . N4 . C2 . 123.1(9) yes
Ti1 . N4 . C3 . 136.1(9) yes
C2 . N4 . C3 . 100.0(9) yes
N1 . S1 . O2 . 110.7(2) yes
N1 . S1 . O1 . 109.64(19) yes
O2 . S1 . O1 . 117.1(2) yes
N1 . S1 . C9 . 107.4(2) yes
O2 . S1 . C9 . 105.8(2) yes
O1 . S1 . C9 . 105.6(2) yes
N3 . C1 . H11 . 109.5 no
N3 . C1 . H12 . 109.5 no
H11 . C1 . H12 . 109.5 no
N3 . C1 . H13 . 109.4 no
H11 . C1 . H13 . 109.5 no
H12 . C1 . H13 . 109.5 no
N4 . C2 . H81 5_556 104.9 no
N4 . C2 . H21 . 107.6 no
H81 5_556 C2 . H21 . 114.3 no
N4 . C2 . H22 . 108.6 no
H81 5_556 C2 . H22 . 5.1 no
H21 . C2 . H22 . 109.5 no
N4 . C2 . H23 . 112.1 no
H81 5_556 C2 . H23 . 108.4 no
H21 . C2 . H23 . 109.5 no
H22 . C2 . H23 . 109.5 no
N4 . C3 . H31 . 111.6 no
N4 . C3 . H32 . 105.8 no
H31 . C3 . H32 . 109.5 no
N4 . C3 . H33 . 110.9 no
H31 . C3 . H33 . 109.5 no
H32 . C3 . H33 . 109.5 no
N1 . C4 . C5 . 110.2(4) yes
N1 . C4 . H41 . 109.4 no
C5 . C4 . H41 . 108.5 no
N1 . C4 . H42 . 109.0 no
C5 . C4 . H42 . 110.2 no
H41 . C4 . H42 . 109.5 no
C4 . C5 . N2 5_556 119.2(5) yes
C4 . C5 . N2 . 118.6(6) yes
N2 5_556 C5 . N2 . 26.5(8) yes
C4 . C5 . H51 . 107.8 no
N2 5_556 C5 . H51 . 96.3 no
N2 . C5 . H51 . 118.7 no
C4 . C5 . H52 . 106.1 no
N2 5_556 C5 . H52 . 117.0 no
N2 . C5 . H52 . 94.3 no
H51 . C5 . H52 . 109.5 no
N2 . C6 . C7 . 113.0(9) yes
N2 . C6 . H61 . 110.5 no
C7 . C6 . H61 . 108.2 no
N2 . C6 . H62 . 108.1 no
C7 . C6 . H62 . 107.5 no
H61 . C6 . H62 . 109.5 no
C6 . C7 . O3 . 113.0(11) yes
C6 . C7 . H71 . 107.8 no
O3 . C7 . H71 . 112.0 no
C6 . C7 . H72 . 109.0 no
O3 . C7 . H72 . 105.5 no
H71 . C7 . H72 . 109.5 no
O3 . C8 . H81 . 109.0 no
O3 . C8 . H82 . 107.9 no
H81 . C8 . H82 . 109.5 no
O3 . C8 . H83 . 111.4 no
H81 . C8 . H83 . 109.5 no
H82 . C8 . H83 . 109.5 no
S1 . C9 . C10 . 120.3(4) yes
S1 . C9 . C14 . 120.2(4) yes
C10 . C9 . C14 . 119.4(4) yes
C9 . C10 . C11 . 119.8(5) yes
C9 . C10 . H101 . 119.3 no
C11 . C10 . H101 . 120.9 no
C10 . C11 . C12 . 121.6(5) yes
C10 . C11 . H111 . 119.0 no
C12 . C11 . H111 . 119.4 no
C11 . C12 . C13 . 117.8(4) yes
C11 . C12 . C15 . 121.0(5) yes
C13 . C12 . C15 . 121.2(5) yes
C12 . C13 . C14 . 121.3(5) yes
C12 . C13 . H131 . 119.4 no
C14 . C13 . H131 . 119.4 no
C9 . C14 . C13 . 120.1(5) yes
C9 . C14 . H141 . 119.7 no
C13 . C14 . H141 . 120.3 no
C12 . C15 . H151 . 109.3 no
C12 . C15 . H152 . 109.8 no
H151 . C15 . H152 . 109.5 no
C12 . C15 . H153 . 109.4 no
H151 . C15 . H153 . 109.5 no
H152 . C15 . H153 . 109.5 no
C8 . H81 . C2 5_556 12.6 no
C102 . C101 . C106 . 118.4(7) yes
C102 . C101 . H1011 . 120.7 no
C106 . C101 . H1011 . 120.9 no
C101 . C102 . C103 . 117.9(7) yes
C101 . C102 . H1021 . 121.4 no
C103 . C102 . H1021 . 120.7 no
C102 . C103 . C104 . 121.2(7) yes
C102 . C103 . H1031 . 119.3 no
C104 . C103 . H1031 . 119.5 no
C103 . C104 . C105 . 120.7(8) yes
C103 . C104 . H1041 . 119.4 no
C105 . C104 . H1041 . 119.9 no
C104 . C105 . C106 . 121.3(7) yes
C104 . C105 . H1051 . 119.8 no
C106 . C105 . H1051 . 118.8 no
C105 . C106 . C101 . 120.5(6) yes
C105 . C106 . H1061 . 120.2 no
C101 . C106 . H1061 . 119.3 no

loop_
_geom_bond_atom_site_label_1
_geom_bond_site_symmetry_1
_geom_bond_atom_site_label_2
_geom_bond_site_symmetry_2
_geom_bond_distance
_geom_bond_publ_flag
Ti1 . O3 5_556 2.267(7) yes
Ti1 . N2 5_556 2.201(7) yes
Ti1 . N1 5_556 2.096(4) yes
Ti1 . N4 5_556 1.981(7) yes
Ti1 . O3 . 2.267(7) yes
Ti1 . N1 . 2.096(4) yes
Ti1 . N2 . 2.201(7) yes
Ti1 . N3 . 1.898(6) yes
Ti1 . N4 . 1.981(7) yes
O1 . S1 . 1.439(4) yes
O2 . S1 . 1.452(3) yes
O3 . C7 . 1.372(18) yes
O3 . C8 . 1.448(14) yes
N1 . S1 . 1.608(4) yes
N1 . C4 . 1.477(6) yes
N2 . C5 5_556 1.388(13) yes
N2 . C5 . 1.383(9) yes
N2 . C6 . 1.438(9) yes
N3 . C1 5_556 1.461(7) yes
N3 . C1 . 1.461(7) yes
N4 . C2 . 1.482(9) yes
N4 . C3 . 1.525(9) yes
S1 . C9 . 1.773(5) yes
C1 . H11 . 1.000 no
C1 . H12 . 1.000 no
C1 . H13 . 1.000 no
C2 . H81 5_556 1.319 no
C2 . H21 . 1.000 no
C2 . H22 . 1.000 no
C2 . H23 . 1.000 no
C3 . H31 . 1.000 no
C3 . H32 . 1.000 no
C3 . H33 . 1.000 no
C4 . C5 . 1.468(8) yes
C4 . H41 . 1.000 no
C4 . H42 . 1.000 no
C5 . H51 . 1.000 no
C5 . H52 . 1.000 no
C6 . C7 . 1.534(16) yes
C6 . H61 . 1.000 no
C6 . H62 . 1.000 no
C7 . H71 . 1.000 no
C7 . H72 . 1.000 no
C8 . H81 . 1.000 no
C8 . H82 . 1.000 no
C8 . H83 . 1.000 no
C9 . C10 . 1.386(7) yes
C9 . C14 . 1.393(6) yes
C10 . C11 . 1.377(7) yes
C10 . H101 . 1.000 no
C11 . C12 . 1.393(7) yes
C11 . H111 . 1.000 no
C12 . C13 . 1.388(7) yes
C12 . C15 . 1.505(7) yes
C13 . C14 . 1.377(7) yes
C13 . H131 . 1.000 no
C14 . H141 . 1.000 no
C15 . H151 . 1.000 no
C15 . H152 . 1.000 no
C15 . H153 . 1.000 no
C101 . C102 . 1.409(11) yes
C101 . C106 . 1.352(9) yes
C101 . H1011 . 1.000 no
C102 . C103 . 1.412(13) yes
C102 . H1021 . 1.000 no
C103 . C104 . 1.305(12) yes
C103 . H1031 . 1.000 no
C104 . C105 . 1.337(10) yes
C104 . H1041 . 1.000 no
C105 . C106 . 1.369(9) yes
C105 . H1051 . 1.000 no
C106 . H1061 . 1.000 no
